data_1011284
loop_
_publ_author_name
'Mehmel, M'

_publ_section_title
;
Kristallstrukturelle Untersuchungen an Borazit
;
_journal_coden_ASTM FMRLAL
_journal_name_full 'Fortschritte der Mineralogie'
_journal_page_first 436
_journal_page_last 438
_journal_volume 17
_journal_year 1932
_chemical_formula_structural 'Mg6 B14 O26 Cl2'
_chemical_formula_sum 'B14 Cl2 Mg6 O26'
_chemical_name_mineral Boracite
_chemical_name_systematic 'Magnesium borate chloride *'
_space_group_IT_number 219
_symmetry_cell_setting cubic
_symmetry_Int_Tables_number 219
_symmetry_space_group_name_Hall 'F -4a 2 3'
_symmetry_space_group_name_H-M 'F -4 3 c'
_cell_angle_alpha 90
_cell_angle_beta 90
_cell_angle_gamma 90
_cell_formula_units_Z 4
_cell_length_a 12.1
_cell_length_b 12.1
_cell_length_c 12.1
_cell_volume 1771.6
_cod_database_code 1011284

loop_
_symmetry_equiv_pos_as_xyz
x,y,z
y,z,x
z,x,y
-x,y,-z
-y,z,-x
-z,x,-y
x,-y,-z
y,-z,-x
z,-x,-y
-x,-y,z
-y,-z,x
-z,-x,y
x,z,1/2+y
y,x,1/2+z
z,y,1/2+x
-x,-z,1/2+y
-y,-x,1/2+z
-z,-y,1/2+x
x,-z,1/2-y
y,-x,1/2-z
z,-y,1/2-x
-x,z,1/2-y
-y,x,1/2-z
-z,y,1/2-x
x,1/2+y,1/2+z
1/2+x,y,1/2+z
1/2+x,1/2+y,z
y,1/2+z,1/2+x
1/2+y,z,1/2+x
1/2+y,1/2+z,x
z,1/2+x,1/2+y
1/2+z,x,1/2+y
1/2+z,1/2+x,y
-x,1/2+y,1/2-z
1/2-x,y,1/2-z
1/2-x,1/2+y,-z
-y,1/2+z,1/2-x
1/2-y,z,1/2-x
1/2-y,1/2+z,-x
-z,1/2+x,1/2-y
1/2-z,x,1/2-y
1/2-z,1/2+x,-y
x,1/2-y,1/2-z
1/2+x,-y,1/2-z
1/2+x,1/2-y,-z
y,1/2-z,1/2-x
1/2+y,-z,1/2-x
1/2+y,1/2-z,-x
z,1/2-x,1/2-y
1/2+z,-x,1/2-y
1/2+z,1/2-x,-y
-x,1/2-y,1/2+z
1/2-x,-y,1/2+z
1/2-x,1/2-y,z
-y,1/2-z,1/2+x
1/2-y,-z,1/2+x
1/2-y,1/2-z,x
-z,1/2-x,1/2+y
1/2-z,-x,1/2+y
1/2-z,1/2-x,y
x,1/2+z,y
1/2+x,z,y
1/2+x,1/2+z,1/2+y
y,1/2+x,z
1/2+y,x,z
1/2+y,1/2+x,1/2+z
z,1/2+y,x
1/2+z,y,x
1/2+z,1/2+y,1/2+x
-x,1/2-z,y
1/2-x,-z,y
1/2-x,1/2-z,1/2+y
-y,1/2-x,z
1/2-y,-x,z
1/2-y,1/2-x,1/2+z
-z,1/2-y,x
1/2-z,-y,x
1/2-z,1/2-y,1/2+x
x,1/2-z,-y
1/2+x,-z,-y
1/2+x,1/2-z,1/2-y
y,1/2-x,-z
1/2+y,-x,-z
1/2+y,1/2-x,1/2-z
z,1/2-y,-x
1/2+z,-y,-x
1/2+z,1/2-y,1/2-x
-x,1/2+z,-y
1/2-x,z,-y
1/2-x,1/2+z,1/2-y
-y,1/2+x,-z
1/2-y,x,-z
1/2-y,1/2+x,1/2-z
-z,1/2+y,-x
1/2-z,y,-x
1/2-z,1/2+y,1/2-x

loop_
_atom_site_label
_atom_site_type_symbol
_atom_site_symmetry_multiplicity
_atom_site_Wyckoff_symbol
_atom_site_fract_x
_atom_site_fract_y
_atom_site_fract_z
_atom_site_occupancy
_atom_site_attached_hydrogens
_atom_site_calc_flag
Cl1 Cl1- 8 a 0. 0. 0. 1. 0 d
Mg1 Mg2+ 24 d 0.25 0. 0. 1. 0 d
B1 B3+ 24 c 0.25 0.25 0. 1. 0 d
B2 B3+ 32 e 0.3667 0.3667 0.3667 1. 0 d
O1 O2- 8 b 0.25 0.25 0.25 1. 0 d
O2 O2- 96 h 0.308 0.336 0.458 1. 0 d

loop_
_atom_type_symbol
_atom_type_oxidation_number
Cl1- -1.000
Mg2+ 2.000
B3+ 3.000
O2- -2.000
